data_7002139
loop_
_publ_author_name
'Albrecht, Markus'
'Yulia, Yeni'
'Exarchos, Anna'
'Nachev, Philipp'
'Fr\"ohlich, Roland'

_publ_section_title
;
 1 : 1 vs. 2 : 1 coordination of pentadentate hydrazone-type ligands to
 lanthanide(iii) ions. Formation of cationic as well as dicationic
 complexes
;
_journal_issue 36
_journal_name_full 'Dalton Transactions'
_journal_page_first 7421
_journal_page_last 7427
_journal_paper_doi 10.1039/b905049c
_journal_year 2009
_chemical_formula_sum 'C24 H28 Cl3 N6 Nd O5'
_chemical_formula_weight 731.11
_chemical_name_systematic
;
?
;
_space_group_IT_number 2
_symmetry_cell_setting triclinic
_symmetry_space_group_name_Hall '-P 1'
_symmetry_space_group_name_H-M 'P -1'
_atom_sites_solution_hydrogens 'at water from difmap, others geom'
_atom_sites_solution_primary direct
_atom_sites_solution_secondary difmap
_audit_creation_method SHELXL-97
_cell_angle_alpha 77.925(1)
_cell_angle_beta 74.020(1)
_cell_angle_gamma 80.010(2)
_cell_formula_units_Z 2
_cell_length_a 9.3553(2)
_cell_length_b 11.9533(3)
_cell_length_c 16.6904(5)
_cell_measurement_reflns_used 4092
_cell_measurement_temperature 223(2)
_cell_measurement_theta_max 27.88
_cell_measurement_theta_min 0.41
_cell_volume 1741.23(8)
_computing_cell_refinement 'Collect (Nonius B.V., 1998)'
_computing_data_collection 'Collect (Nonius B.V., 1998)'
_computing_data_reduction 'Denzo-SMN (Otwinowski & Minor, 1997)'
_computing_molecular_graphics 'SCHAKAL (Keller, 1997)'
_computing_publication_material 'SHELXL-97 (Sheldrick, 1997)'
_computing_structure_refinement 'SHELXL-97 (Sheldrick, 1997)'
_computing_structure_solution 'SHELXS-97 (Sheldrick, 1990)'
_diffrn_ambient_temperature 223(2)
_diffrn_measured_fraction_theta_full 0.959
_diffrn_measured_fraction_theta_max 0.959
_diffrn_measurement_device_type '\w and \f scans'
_diffrn_radiation_monochromator graphite
_diffrn_radiation_source 'rotating anode Nonius FR591'
_diffrn_radiation_type MoK\a
_diffrn_radiation_wavelength 0.71073
_diffrn_reflns_av_R_equivalents 0.038
_diffrn_reflns_av_sigmaI/netI 0.0399
_diffrn_reflns_limit_h_max 11
_diffrn_reflns_limit_h_min -12
_diffrn_reflns_limit_k_max 15
_diffrn_reflns_limit_k_min -15
_diffrn_reflns_limit_l_max 21
_diffrn_reflns_limit_l_min -21
_diffrn_reflns_number 15738
_diffrn_reflns_theta_full 28.37
_diffrn_reflns_theta_max 28.37
_diffrn_reflns_theta_min 1.99
_exptl_absorpt_coefficient_mu 1.758
_exptl_absorpt_correction_T_max 0.7784
_exptl_absorpt_correction_T_min 0.5398
_exptl_absorpt_correction_type multi-scan
_exptl_absorpt_process_details 'Denzo (Otwinowski, Borek, Majewski & Mimor, 2003)'
_exptl_crystal_colour yellow
_exptl_crystal_density_diffrn 1.394
_exptl_crystal_density_method 'not measured'
_exptl_crystal_description plate
_exptl_crystal_F_000 730
_exptl_crystal_size_max 0.40
_exptl_crystal_size_mid 0.25
_exptl_crystal_size_min 0.15
_platon_squeeze_details
;

;
_refine_diff_density_max 2.715
_refine_diff_density_min -2.126
_refine_diff_density_rms 0.150
_refine_ls_extinction_method none
_refine_ls_goodness_of_fit_ref 1.077
_refine_ls_hydrogen_treatment riding
_refine_ls_matrix_type full
_refine_ls_number_parameters 371
_refine_ls_number_reflns 8354
_refine_ls_number_restraints 73
_refine_ls_restrained_S_all 1.087
_refine_ls_R_factor_all 0.0698
_refine_ls_R_factor_gt 0.0608
_refine_ls_shift/su_max 0.001
_refine_ls_shift/su_mean 0.000
_refine_ls_structure_factor_coef Fsqd
_refine_ls_weighting_details 'calc w=1/[\s^2^(Fo^2^)+(0.0732P)^2^+8.4096P] where P=(Fo^2^+2Fc^2^)/3'
_refine_ls_weighting_scheme calc
_refine_ls_wR_factor_gt 0.1536
_refine_ls_wR_factor_ref 0.1585
_reflns_number_gt 7311
_reflns_number_total 8354
_reflns_threshold_expression >2sigma(I)
_cod_data_source_file b905049c.txt
_cod_data_source_block fro4558
_cod_original_sg_symbol_H-M P-1
_cod_database_code 7002139

loop_
_symmetry_equiv_pos_as_xyz
'x, y, z'
'-x, -y, -z'

loop_
_atom_site_label
_atom_site_type_symbol
_atom_site_fract_x
_atom_site_fract_y
_atom_site_fract_z
_atom_site_U_iso_or_equiv
_atom_site_adp_type
_atom_site_occupancy
_atom_site_symmetry_multiplicity
_atom_site_calc_flag
_atom_site_refinement_flags
_atom_site_disorder_assembly
_atom_site_disorder_group
Nd Nd 0.79279(3) 0.70684(3) 0.657492(18) 0.03224(11) Uani 1 1 d . . .
Cl1 Cl 0.77648(15) 0.47083(12) 0.68117(8) 0.0362(3) Uani 1 1 d . . .
O1A O 0.7148(4) 0.6896(4) 0.5270(2) 0.0416(10) Uani 1 1 d . . .
C2A C 0.8028(6) 0.6784(5) 0.4581(3) 0.0336(11) Uani 1 1 d . . .
C21A C 0.7503(7) 0.6935(5) 0.3799(4) 0.0382(12) Uani 1 1 d . . .
C22A C 0.5991(8) 0.7308(7) 0.3854(4) 0.0529(17) Uani 1 1 d . . .
H22A H 0.5346 0.7457 0.4373 0.063 Uiso 1 1 calc R . .
C23A C 0.5436(9) 0.7461(9) 0.3143(5) 0.075(3) Uani 1 1 d . . .
H23A H 0.4411 0.7701 0.3181 0.090 Uiso 1 1 calc R . .
C24A C 0.6383(9) 0.7261(9) 0.2382(5) 0.071(3) Uani 1 1 d . . .
H24A H 0.6008 0.7368 0.1900 0.085 Uiso 1 1 calc R . .
C25A C 0.7876(9) 0.6907(8) 0.2326(4) 0.061(2) Uani 1 1 d . . .
H25A H 0.8519 0.6781 0.1802 0.073 Uiso 1 1 calc R . .
C26A C 0.8448(7) 0.6733(6) 0.3023(4) 0.0455(15) Uani 1 1 d . . .
H26A H 0.9472 0.6478 0.2978 0.055 Uiso 1 1 calc R . .
N3A N 0.9531(5) 0.6529(4) 0.4510(3) 0.0344(10) Uani 1 1 d . . .
H3A H 1.0161 0.6432 0.4031 0.041 Uiso 1 1 calc R . .
N4A N 0.9994(5) 0.6433(4) 0.5234(3) 0.0322(9) Uani 1 1 d . . .
C5A C 1.1407(6) 0.6282(5) 0.5175(4) 0.0347(11) Uani 1 1 d . . .
H5A H 1.2109 0.6237 0.4654 0.042 Uiso 1 1 calc R . .
C6A C 1.1876(6) 0.6183(5) 0.5955(4) 0.0347(11) Uani 1 1 d . . .
N7A N 1.0767(5) 0.6328(4) 0.6657(3) 0.0365(10) Uani 1 1 d . . .
C8A C 1.3378(6) 0.5906(6) 0.5968(4) 0.0465(15) Uani 1 1 d . . .
H8A H 1.4120 0.5835 0.5464 0.056 Uiso 1 1 calc R . .
C9A C 1.3769(7) 0.5735(8) 0.6733(5) 0.0576(19) Uani 1 1 d . . .
H9A H 1.4777 0.5550 0.6756 0.069 Uiso 1 1 calc R . .
C8B C 1.2650(8) 0.5843(8) 0.7457(5) 0.0581(19) Uani 1 1 d . . .
H8B H 1.2877 0.5728 0.7985 0.070 Uiso 1 1 calc R . .
C6B C 1.1171(7) 0.6125(6) 0.7390(4) 0.0453(15) Uani 1 1 d . . .
C5B C 0.9938(7) 0.6178(7) 0.8155(4) 0.0488(16) Uani 1 1 d . . .
H5B H 1.0123 0.6078 0.8693 0.059 Uiso 1 1 calc R . .
N4B N 0.8597(6) 0.6365(5) 0.8057(3) 0.0397(11) Uani 1 1 d . . .
N3B N 0.7442(6) 0.6400(5) 0.8762(3) 0.0478(13) Uani 1 1 d . . .
H3B H 0.7590 0.6284 0.9267 0.057 Uiso 1 1 calc R . .
C2B C 0.6051(7) 0.6625(6) 0.8627(4) 0.0407(13) Uani 1 1 d . . .
C21B C 0.4770(8) 0.6677(6) 0.9387(4) 0.0492(16) Uani 1 1 d . . .
C22B C 0.3365(9) 0.7029(10) 0.9251(6) 0.080(3) Uani 1 1 d . . .
H22B H 0.3235 0.7259 0.8699 0.095 Uiso 1 1 calc R . .
C23B C 0.2135(12) 0.7038(15) 0.9952(10) 0.124(5) Uani 1 1 d . . .
H23B H 0.1167 0.7279 0.9869 0.148 Uiso 1 1 calc R . .
C24B C 0.2318(13) 0.6701(13) 1.0757(8) 0.113(5) Uani 1 1 d . . .
H24B H 0.1480 0.6701 1.1223 0.136 Uiso 1 1 calc R . .
C25B C 0.3685(13) 0.6374(10) 1.0876(6) 0.087(3) Uani 1 1 d . . .
H25B H 0.3804 0.6156 1.1431 0.105 Uiso 1 1 calc R . .
C26B C 0.4925(11) 0.6346(8) 1.0212(5) 0.071(2) Uani 1 1 d . . .
H26B H 0.5881 0.6103 1.0312 0.086 Uiso 1 1 calc R . .
O1B O 0.5872(5) 0.6806(4) 0.7904(3) 0.0457(10) Uani 1 1 d . . .
Cl2 Cl 0.8549(4) 0.5917(5) 1.03657(19) 0.1405(17) Uani 1 1 d . . .
Cl3 Cl 0.8218(4) 1.1122(2) 0.5921(3) 0.151(2) Uani 1 1 d . . .
O1 O 0.8981(6) 0.8673(4) 0.5499(4) 0.0633(15) Uani 1 1 d D . .
H11 H 0.8637 0.9265 0.5718 0.095 Uiso 1 1 d RD . .
H12 H 0.9616 0.8829 0.5038 0.095 Uiso 1 1 d RD . .
O2 O 0.8139(10) 0.8628(5) 0.7264(4) 0.091(2) Uani 1 1 d D . .
H21 H 0.7611 0.8551 0.7765 0.136 Uiso 1 1 d RD . .
H22 H 0.8484 0.9356 0.7131 0.136 Uiso 1 1 d RD . .
O301 O 0.5747(6) 0.8381(5) 0.6403(3) 0.0615(14) Uani 1 1 d DU . .
C302 C 0.4628(11) 0.8843(11) 0.6786(8) 0.125(5) Uani 1 1 d DU A .
H302 H 0.4612 0.8867 0.7347 0.150 Uiso 1 1 calc R . .
N303 N 0.3397(11) 0.9329(10) 0.6557(9) 0.132(4) Uani 1 1 d DU . .
C304 C 0.210(6) 0.984(9) 0.712(3) 0.30(2) Uani 0.45(4) 1 d PDU A 1
H30A H 0.1205 0.9586 0.7066 0.447 Uiso 0.45(4) 1 calc PR A 1
H30B H 0.2032 1.0675 0.6967 0.447 Uiso 0.45(4) 1 calc PR A 1
H30C H 0.2191 0.9610 0.7696 0.447 Uiso 0.45(4) 1 calc PR A 1
C305 C 0.351(6) 0.963(7) 0.5649(13) 0.27(2) Uani 0.45(4) 1 d PDU A 1
H30D H 0.2705 1.0232 0.5547 0.403 Uiso 0.45(4) 1 calc PR A 1
H30E H 0.3421 0.8955 0.5436 0.403 Uiso 0.45(4) 1 calc PR A 1
H30F H 0.4465 0.9902 0.5360 0.403 Uiso 0.45(4) 1 calc PR A 1
C306 C 0.227(5) 0.995(7) 0.718(3) 0.296(19) Uani 0.55(4) 1 d PDU A 2
H30G H 0.2152 1.0765 0.6944 0.444 Uiso 0.55(4) 1 calc PR A 2
H30H H 0.2591 0.9837 0.7694 0.444 Uiso 0.55(4) 1 calc PR A 2
H30I H 0.1316 0.9652 0.7295 0.444 Uiso 0.55(4) 1 calc PR A 2
C307 C 0.271(6) 0.883(5) 0.605(4) 0.27(2) Uani 0.55(4) 1 d PDU A 2
H30J H 0.1669 0.8768 0.6336 0.401 Uiso 0.55(4) 1 calc PR A 2
H30K H 0.3237 0.8076 0.5968 0.401 Uiso 0.55(4) 1 calc PR A 2
H30L H 0.2771 0.9329 0.5502 0.401 Uiso 0.55(4) 1 calc PR A 2

loop_
_atom_site_aniso_label
_atom_site_aniso_U_11
_atom_site_aniso_U_22
_atom_site_aniso_U_33
_atom_site_aniso_U_23
_atom_site_aniso_U_13
_atom_site_aniso_U_12
Nd 0.02586(15) 0.04500(19) 0.02483(15) -0.00482(11) -0.00669(10) -0.00232(11)
Cl1 0.0303(6) 0.0459(7) 0.0295(6) -0.0072(5) -0.0017(5) -0.0051(5)
O1A 0.0274(19) 0.072(3) 0.0233(19) -0.0077(18) -0.0042(15) -0.0036(19)
C2A 0.029(3) 0.044(3) 0.025(2) -0.004(2) -0.006(2) -0.002(2)
C21A 0.035(3) 0.051(3) 0.028(3) -0.005(2) -0.010(2) -0.004(2)
C22A 0.041(3) 0.082(5) 0.032(3) -0.009(3) -0.011(3) 0.005(3)
C23A 0.049(4) 0.127(8) 0.049(4) -0.022(5) -0.025(4) 0.023(5)
C24A 0.057(4) 0.125(8) 0.033(4) -0.016(4) -0.024(3) 0.011(5)
C25A 0.057(4) 0.095(6) 0.029(3) -0.014(3) -0.014(3) 0.009(4)
C26A 0.035(3) 0.069(4) 0.029(3) -0.008(3) -0.009(2) 0.005(3)
N3A 0.027(2) 0.052(3) 0.022(2) -0.0057(19) -0.0034(17) -0.005(2)
N4A 0.026(2) 0.042(3) 0.027(2) -0.0050(18) -0.0056(17) -0.0045(18)
C5A 0.026(2) 0.043(3) 0.032(3) -0.006(2) -0.002(2) -0.005(2)
C6A 0.024(2) 0.045(3) 0.036(3) -0.009(2) -0.006(2) -0.003(2)
N7A 0.028(2) 0.048(3) 0.036(3) -0.007(2) -0.0120(19) -0.005(2)
C8A 0.023(3) 0.067(4) 0.049(4) -0.015(3) -0.006(2) -0.005(3)
C9A 0.027(3) 0.088(6) 0.066(5) -0.022(4) -0.019(3) -0.003(3)
C8B 0.037(3) 0.092(6) 0.054(4) -0.021(4) -0.025(3) 0.003(3)
C6B 0.033(3) 0.069(4) 0.038(3) -0.013(3) -0.016(2) 0.000(3)
C5B 0.037(3) 0.082(5) 0.028(3) -0.013(3) -0.014(2) 0.004(3)
N4B 0.034(2) 0.057(3) 0.027(2) -0.006(2) -0.0085(19) -0.001(2)
N3B 0.037(3) 0.078(4) 0.022(2) -0.005(2) -0.003(2) 0.000(3)
C2B 0.037(3) 0.056(4) 0.025(3) -0.010(2) -0.002(2) 0.000(3)
C21B 0.042(3) 0.064(4) 0.035(3) -0.016(3) 0.009(3) -0.009(3)
C22B 0.044(4) 0.132(9) 0.062(5) -0.037(5) 0.006(4) -0.014(5)
C23B 0.046(5) 0.205(16) 0.116(11) -0.065(11) 0.013(6) -0.012(7)
C24B 0.074(7) 0.172(13) 0.092(9) -0.070(9) 0.041(6) -0.052(8)
C25B 0.094(8) 0.109(8) 0.043(5) -0.025(5) 0.024(5) -0.023(6)
C26B 0.074(6) 0.085(6) 0.036(4) -0.007(4) 0.013(4) -0.007(5)
O1B 0.034(2) 0.068(3) 0.031(2) -0.010(2) -0.0057(17) 0.002(2)
Cl2 0.111(2) 0.267(5) 0.0558(15) -0.024(2) -0.0265(16) -0.050(3)
Cl3 0.128(3) 0.0656(15) 0.192(4) -0.0461(19) 0.100(3) -0.0288(16)
O1 0.047(3) 0.044(3) 0.078(4) -0.002(2) 0.013(3) -0.007(2)
O2 0.155(7) 0.061(4) 0.073(4) -0.014(3) -0.056(5) -0.010(4)
O301 0.051(3) 0.075(3) 0.050(3) -0.012(2) -0.015(2) 0.022(2)
C302 0.100(7) 0.110(7) 0.123(8) 0.024(6) -0.016(6) 0.027(6)
N303 0.094(6) 0.086(6) 0.198(9) -0.012(6) -0.024(6) 0.006(5)
C304 0.29(2) 0.29(2) 0.30(2) -0.045(10) -0.063(10) -0.033(9)
C305 0.28(2) 0.27(2) 0.27(2) -0.055(10) -0.073(11) -0.035(9)
C306 0.29(2) 0.29(2) 0.30(2) -0.045(10) -0.063(10) -0.033(9)
C307 0.27(2) 0.27(2) 0.26(2) -0.046(10) -0.073(11) -0.037(9)

loop_
_atom_type_symbol
_atom_type_description
_atom_type_scat_dispersion_real
_atom_type_scat_dispersion_imag
_atom_type_scat_source
C C 0.0033 0.0016 'International Tables Vol C Tables 4.2.6.8 and 6.1.1.4'
H H 0.0000 0.0000 'International Tables Vol C Tables 4.2.6.8 and 6.1.1.4'
N N 0.0061 0.0033 'International Tables Vol C Tables 4.2.6.8 and 6.1.1.4'
O O 0.0106 0.0060 'International Tables Vol C Tables 4.2.6.8 and 6.1.1.4'
Cl Cl 0.1484 0.1585 'International Tables Vol C Tables 4.2.6.8 and 6.1.1.4'
Nd Nd -0.1943 3.0179 'International Tables Vol C Tables 4.2.6.8 and 6.1.1.4'

loop_
_geom_angle_atom_site_label_1
_geom_angle_atom_site_label_2
_geom_angle_atom_site_label_3
_geom_angle
_geom_angle_site_symmetry_1
_geom_angle_site_symmetry_3
_geom_angle_publ_flag
O301 Nd O2 78.3(2) . . ?
O301 Nd O1 77.02(19) . . ?
O2 Nd O1 70.0(2) . . ?
O301 Nd O1B 70.17(17) . . ?
O2 Nd O1B 78.2(2) . . ?
O1 Nd O1B 138.08(16) . . ?
O301 Nd O1A 68.32(16) . . ?
O2 Nd O1A 136.80(19) . . ?
O1 Nd O1A 76.23(18) . . ?
O1B Nd O1A 113.14(14) . . ?
O301 Nd N4B 122.58(16) . . ?
O2 Nd N4B 65.68(19) . . ?
O1 Nd N4B 124.43(19) . . ?
O1B Nd N4B 60.08(14) . . ?
O1A Nd N4B 156.95(17) . . ?
O301 Nd N4A 120.91(16) . . ?
O2 Nd N4A 123.1(2) . . ?
O1 Nd N4A 64.90(16) . . ?
O1B Nd N4A 156.29(16) . . ?
O1A Nd N4A 60.11(13) . . ?
N4B Nd N4A 116.13(14) . . ?
O301 Nd N7A 159.18(19) . . ?
O2 Nd N7A 85.2(2) . . ?
O1 Nd N7A 85.53(17) . . ?
O1B Nd N7A 118.87(14) . . ?
O1A Nd N7A 118.64(14) . . ?
N4B Nd N7A 59.43(15) . . ?
N4A Nd N7A 59.07(14) . . ?
O301 Nd Cl1 118.44(16) . . ?
O2 Nd Cl1 144.11(16) . . ?
O1 Nd Cl1 141.54(13) . . ?
O1B Nd Cl1 78.72(12) . . ?
O1A Nd Cl1 77.98(11) . . ?
N4B Nd Cl1 79.04(12) . . ?
N4A Nd Cl1 77.61(11) . . ?
N7A Nd Cl1 82.33(11) . . ?
C2A O1A Nd 124.4(4) . . ?
O1A C2A N3A 120.8(5) . . ?
O1A C2A C21A 121.7(5) . . ?
N3A C2A C21A 117.5(5) . . ?
C22A C21A C26A 119.4(5) . . ?
C22A C21A C2A 117.4(5) . . ?
C26A C21A C2A 123.2(5) . . ?
C23A C22A C21A 119.9(6) . . ?
C23A C22A H22A 120.1 . . ?
C21A C22A H22A 120.1 . . ?
C24A C23A C22A 120.1(7) . . ?
C24A C23A H23A 120.0 . . ?
C22A C23A H23A 120.0 . . ?
C25A C24A C23A 120.0(6) . . ?
C25A C24A H24A 120.0 . . ?
C23A C24A H24A 120.0 . . ?
C24A C25A C26A 121.1(7) . . ?
C24A C25A H25A 119.5 . . ?
C26A C25A H25A 119.5 . . ?
C25A C26A C21A 119.7(6) . . ?
C25A C26A H26A 120.2 . . ?
C21A C26A H26A 120.2 . . ?
C2A N3A N4A 116.5(4) . . ?
C2A N3A H3A 121.8 . . ?
N4A N3A H3A 121.8 . . ?
C5A N4A N3A 117.9(5) . . ?
C5A N4A Nd 123.9(4) . . ?
N3A N4A Nd 116.6(3) . . ?
N4A C5A C6A 116.9(5) . . ?
N4A C5A H5A 121.5 . . ?
C6A C5A H5A 121.5 . . ?
N7A C6A C8A 122.9(5) . . ?
N7A C6A C5A 116.2(5) . . ?
C8A C6A C5A 120.9(5) . . ?
C6B N7A C6A 116.6(5) . . ?
C6B N7A Nd 121.7(4) . . ?
C6A N7A Nd 121.6(4) . . ?
C9A C8A C6A 119.2(6) . . ?
C9A C8A H8A 120.4 . . ?
C6A C8A H8A 120.4 . . ?
C8B C9A C8A 118.7(6) . . ?
C8B C9A H9A 120.7 . . ?
C8A C9A H9A 120.7 . . ?
C9A C8B C6B 118.5(6) . . ?
C9A C8B H8B 120.7 . . ?
C6B C8B H8B 120.7 . . ?
N7A C6B C8B 124.0(6) . . ?
N7A C6B C5B 115.9(5) . . ?
C8B C6B C5B 120.1(6) . . ?
N4B C5B C6B 117.1(5) . . ?
N4B C5B H5B 121.5 . . ?
C6B C5B H5B 121.5 . . ?
C5B N4B N3B 117.8(5) . . ?
C5B N4B Nd 124.2(4) . . ?
N3B N4B Nd 117.0(3) . . ?
C2B N3B N4B 115.8(5) . . ?
C2B N3B H3B 122.1 . . ?
N4B N3B H3B 122.1 . . ?
O1B C2B N3B 120.9(5) . . ?
O1B C2B C21B 122.3(6) . . ?
N3B C2B C21B 116.8(5) . . ?
C22B C21B C26B 119.4(7) . . ?
C22B C21B C2B 117.1(7) . . ?
C26B C21B C2B 123.4(7) . . ?
C21B C22B C23B 118.4(10) . . ?
C21B C22B H22B 120.8 . . ?
C23B C22B H22B 120.8 . . ?
C24B C23B C22B 121.0(12) . . ?
C24B C23B H23B 119.5 . . ?
C22B C23B H23B 119.5 . . ?
C25B C24B C23B 119.6(9) . . ?
C25B C24B H24B 120.2 . . ?
C23B C24B H24B 120.2 . . ?
C24B C25B C26B 121.6(11) . . ?
C24B C25B H25B 119.2 . . ?
C26B C25B H25B 119.2 . . ?
C25B C26B C21B 119.9(10) . . ?
C25B C26B H26B 120.1 . . ?
C21B C26B H26B 120.1 . . ?
C2B O1B Nd 124.9(4) . . ?
Nd O1 H11 105.1 . . ?
Nd O1 H12 143.6 . . ?
H11 O1 H12 110.7 . . ?
Nd O2 H21 110.6 . . ?
Nd O2 H22 140.5 . . ?
H21 O2 H22 107.9 . . ?
C302 O301 Nd 142.6(7) . . ?
O301 C302 N303 130.7(12) . . ?
O301 C302 H302 114.7 . . ?
N303 C302 H302 114.7 . . ?
C302 N303 C304 123.6(16) . . ?
C302 N303 C307 123(2) . . ?
C304 N303 C307 102(5) . . ?
C302 N303 C305 116.8(15) . . ?
C304 N303 C305 117.6(15) . . ?
C307 N303 C305 52(3) . . ?
C302 N303 C306 116.0(13) . . ?
C304 N303 C306 10(6) . . ?
C307 N303 C306 111.9(16) . . ?
C305 N303 C306 122(3) . . ?
N303 C304 H30A 109.5 . . ?
N303 C304 H30B 109.5 . . ?
H30A C304 H30B 109.5 . . ?
N303 C304 H30C 109.5 . . ?
H30A C304 H30C 109.5 . . ?
H30B C304 H30C 109.5 . . ?
N303 C305 H30D 109.5 . . ?
N303 C305 H30E 109.5 . . ?
H30D C305 H30E 109.5 . . ?
N303 C305 H30F 109.5 . . ?
H30D C305 H30F 109.5 . . ?
H30E C305 H30F 109.5 . . ?
N303 C306 H30G 109.5 . . ?
N303 C306 H30H 109.5 . . ?
H30G C306 H30H 109.5 . . ?
N303 C306 H30I 109.5 . . ?
H30G C306 H30I 109.5 . . ?
H30H C306 H30I 109.5 . . ?
N303 C307 H30J 109.5 . . ?
N303 C307 H30K 109.5 . . ?
H30J C307 H30K 109.5 . . ?
N303 C307 H30L 109.5 . . ?
H30J C307 H30L 109.5 . . ?
H30K C307 H30L 109.5 . . ?

loop_
_geom_bond_atom_site_label_1
_geom_bond_atom_site_label_2
_geom_bond_distance
_geom_bond_site_symmetry_2
_geom_bond_publ_flag
Nd O301 2.393(5) . ?
Nd O2 2.446(6) . ?
Nd O1 2.473(5) . ?
Nd O1B 2.508(4) . ?
Nd O1A 2.536(4) . ?
Nd N4B 2.649(5) . ?
Nd N4A 2.672(4) . ?
Nd N7A 2.682(5) . ?
Nd Cl1 2.7907(15) . ?
O1A C2A 1.235(7) . ?
C2A N3A 1.363(7) . ?
C2A C21A 1.484(7) . ?
C21A C22A 1.390(9) . ?
C21A C26A 1.394(8) . ?
C22A C23A 1.390(9) . ?
C22A H22A 0.9400 . ?
C23A C24A 1.375(11) . ?
C23A H23A 0.9400 . ?
C24A C25A 1.370(11) . ?
C24A H24A 0.9400 . ?
C25A C26A 1.374(9) . ?
C25A H25A 0.9400 . ?
C26A H26A 0.9400 . ?
N3A N4A 1.369(6) . ?
N3A H3A 0.8700 . ?
N4A C5A 1.281(7) . ?
C5A C6A 1.460(8) . ?
C5A H5A 0.9400 . ?
C6A N7A 1.353(7) . ?
C6A C8A 1.392(8) . ?
N7A C6B 1.340(7) . ?
C8A C9A 1.388(10) . ?
C8A H8A 0.9400 . ?
C9A C8B 1.377(11) . ?
C9A H9A 0.9400 . ?
C8B C6B 1.396(8) . ?
C8B H8B 0.9400 . ?
C6B C5B 1.471(9) . ?
C5B N4B 1.285(8) . ?
C5B H5B 0.9400 . ?
N4B N3B 1.364(7) . ?
N3B C2B 1.353(8) . ?
N3B H3B 0.8700 . ?
C2B O1B 1.233(7) . ?
C2B C21B 1.490(8) . ?
C21B C22B 1.375(12) . ?
C21B C26B 1.390(11) . ?
C22B C23B 1.397(14) . ?
C22B H22B 0.9400 . ?
C23B C24B 1.37(2) . ?
C23B H23B 0.9400 . ?
C24B C25B 1.328(18) . ?
C24B H24B 0.9400 . ?
C25B C26B 1.368(11) . ?
C25B H25B 0.9400 . ?
C26B H26B 0.9400 . ?
O1 H11 0.8382 . ?
O1 H12 0.8408 . ?
O2 H21 0.8410 . ?
O2 H22 0.9433 . ?
O301 C302 1.178(8) . ?
C302 N303 1.313(8) . ?
C302 H302 0.9400 . ?
N303 C304 1.442(9) . ?
N303 C307 1.458(10) . ?
N303 C305 1.462(10) . ?
N303 C306 1.476(10) . ?
C304 H30A 0.9700 . ?
C304 H30B 0.9700 . ?
C304 H30C 0.9700 . ?
C305 H30D 0.9700 . ?
C305 H30E 0.9700 . ?
C305 H30F 0.9700 . ?
C306 H30G 0.9700 . ?
C306 H30H 0.9700 . ?
C306 H30I 0.9700 . ?
C307 H30J 0.9700 . ?
C307 H30K 0.9700 . ?
C307 H30L 0.9700 . ?

loop_
_geom_torsion_atom_site_label_1
_geom_torsion_atom_site_label_2
_geom_torsion_atom_site_label_3
_geom_torsion_atom_site_label_4
_geom_torsion
_geom_torsion_site_symmetry_1
_geom_torsion_site_symmetry_2
_geom_torsion_site_symmetry_3
_geom_torsion_site_symmetry_4
_geom_torsion_publ_flag
O301 Nd O1A C2A 138.4(5) . . . . ?
O2 Nd O1A C2A 96.4(6) . . . . ?
O1 Nd O1A C2A 57.1(5) . . . . ?
O1B Nd O1A C2A -166.1(5) . . . . ?
N4B Nd O1A C2A -98.5(6) . . . . ?
N4A Nd O1A C2A -11.6(5) . . . . ?
N7A Nd O1A C2A -19.9(5) . . . . ?
Cl1 Nd O1A C2A -94.1(5) . . . . ?
Nd O1A C2A N3A 12.3(8) . . . . ?
Nd O1A C2A C21A -166.8(4) . . . . ?
O1A C2A C21A C22A 5.4(10) . . . . ?
N3A C2A C21A C22A -173.7(6) . . . . ?
O1A C2A C21A C26A -175.2(6) . . . . ?
N3A C2A C21A C26A 5.7(9) . . . . ?
C26A C21A C22A C23A 0.8(12) . . . . ?
C2A C21A C22A C23A -179.7(8) . . . . ?
C21A C22A C23A C24A -1.1(15) . . . . ?
C22A C23A C24A C25A 0.3(17) . . . . ?
C23A C24A C25A C26A 0.7(16) . . . . ?
C24A C25A C26A C21A -1.0(13) . . . . ?
C22A C21A C26A C25A 0.2(11) . . . . ?
C2A C21A C26A C25A -179.2(7) . . . . ?
O1A C2A N3A N4A -1.4(8) . . . . ?
C21A C2A N3A N4A 177.8(5) . . . . ?
C2A N3A N4A C5A -174.7(5) . . . . ?
C2A N3A N4A Nd -8.8(6) . . . . ?
O301 Nd N4A C5A 141.9(5) . . . . ?
O2 Nd N4A C5A 45.7(5) . . . . ?
O1 Nd N4A C5A 86.6(5) . . . . ?
O1B Nd N4A C5A -105.8(5) . . . . ?
O1A Nd N4A C5A 174.7(5) . . . . ?
N4B Nd N4A C5A -31.1(5) . . . . ?
N7A Nd N4A C5A -13.8(4) . . . . ?
Cl1 Nd N4A C5A -102.2(5) . . . . ?
O301 Nd N4A N3A -23.1(4) . . . . ?
O2 Nd N4A N3A -119.3(4) . . . . ?
O1 Nd N4A N3A -78.4(4) . . . . ?
O1B Nd N4A N3A 89.2(5) . . . . ?
O1A Nd N4A N3A 9.7(3) . . . . ?
N4B Nd N4A N3A 163.9(4) . . . . ?
N7A Nd N4A N3A -178.7(4) . . . . ?
Cl1 Nd N4A N3A 92.8(4) . . . . ?
N3A N4A C5A C6A 180.0(5) . . . . ?
Nd N4A C5A C6A 15.2(7) . . . . ?
N4A C5A C6A N7A -3.7(8) . . . . ?
N4A C5A C6A C8A 173.7(6) . . . . ?
C8A C6A N7A C6B -3.8(9) . . . . ?
C5A C6A N7A C6B 173.6(6) . . . . ?
C8A C6A N7A Nd 173.7(5) . . . . ?
C5A C6A N7A Nd -8.9(7) . . . . ?
O301 Nd N7A C6B 92.1(7) . . . . ?
O2 Nd N7A C6B 54.7(5) . . . . ?
O1 Nd N7A C6B 125.1(5) . . . . ?
O1B Nd N7A C6B -19.0(6) . . . . ?
O1A Nd N7A C6B -163.3(5) . . . . ?
N4B Nd N7A C6B -9.8(5) . . . . ?
N4A Nd N7A C6B -171.6(6) . . . . ?
Cl1 Nd N7A C6B -91.5(5) . . . . ?
O301 Nd N7A C6A -85.3(6) . . . . ?
O2 Nd N7A C6A -122.6(5) . . . . ?
O1 Nd N7A C6A -52.3(5) . . . . ?
O1B Nd N7A C6A 163.6(4) . . . . ?
O1A Nd N7A C6A 19.3(5) . . . . ?
N4B Nd N7A C6A 172.8(5) . . . . ?
N4A Nd N7A C6A 11.0(4) . . . . ?
Cl1 Nd N7A C6A 91.1(4) . . . . ?
N7A C6A C8A C9A 2.0(10) . . . . ?
C5A C6A C8A C9A -175.3(7) . . . . ?
C6A C8A C9A C8B 0.2(12) . . . . ?
C8A C9A C8B C6B -0.3(13) . . . . ?
C6A N7A C6B C8B 3.7(10) . . . . ?
Nd N7A C6B C8B -173.8(6) . . . . ?
C6A N7A C6B C5B -174.3(6) . . . . ?
Nd N7A C6B C5B 8.2(8) . . . . ?
C9A C8B C6B N7A -1.7(13) . . . . ?
C9A C8B C6B C5B 176.2(8) . . . . ?
N7A C6B C5B N4B 2.7(10) . . . . ?
C8B C6B C5B N4B -175.4(7) . . . . ?
C6B C5B N4B N3B 179.1(6) . . . . ?
C6B C5B N4B Nd -12.8(9) . . . . ?
O301 Nd N4B C5B -143.8(6) . . . . ?
O2 Nd N4B C5B -87.4(6) . . . . ?
O1 Nd N4B C5B -47.2(6) . . . . ?
O1B Nd N4B C5B -177.5(6) . . . . ?
O1A Nd N4B C5B 103.7(6) . . . . ?
N4A Nd N4B C5B 29.1(6) . . . . ?
N7A Nd N4B C5B 11.8(5) . . . . ?
Cl1 Nd N4B C5B 99.3(6) . . . . ?
O301 Nd N4B N3B 24.3(5) . . . . ?
O2 Nd N4B N3B 80.7(5) . . . . ?
O1 Nd N4B N3B 120.9(4) . . . . ?
O1B Nd N4B N3B -9.3(4) . . . . ?
O1A Nd N4B N3B -88.1(6) . . . . ?
N4A Nd N4B N3B -162.7(4) . . . . ?
N7A Nd N4B N3B 180.0(5) . . . . ?
Cl1 Nd N4B N3B -92.5(5) . . . . ?
C5B N4B N3B C2B 178.6(7) . . . . ?
Nd N4B N3B C2B 9.6(8) . . . . ?
N4B N3B C2B O1B -1.3(10) . . . . ?
N4B N3B C2B C21B -179.5(6) . . . . ?
O1B C2B C21B C22B -5.2(11) . . . . ?
N3B C2B C21B C22B 173.0(8) . . . . ?
O1B C2B C21B C26B 172.1(8) . . . . ?
N3B C2B C21B C26B -9.6(11) . . . . ?
C26B C21B C22B C23B -0.2(16) . . . . ?
C2B C21B C22B C23B 177.3(10) . . . . ?
C21B C22B C23B C24B 0(2) . . . . ?
C22B C23B C24B C25B 1(2) . . . . ?
C23B C24B C25B C26B -1(2) . . . . ?
C24B C25B C26B C21B 0.7(17) . . . . ?
C22B C21B C26B C25B 0.0(14) . . . . ?
C2B C21B C26B C25B -177.3(8) . . . . ?
N3B C2B O1B Nd -9.0(9) . . . . ?
C21B C2B O1B Nd 169.2(5) . . . . ?
O301 Nd O1B C2B -140.6(6) . . . . ?
O2 Nd O1B C2B -58.9(5) . . . . ?
O1 Nd O1B C2B -99.9(6) . . . . ?
O1A Nd O1B C2B 165.0(5) . . . . ?
N4B Nd O1B C2B 9.7(5) . . . . ?
N4A Nd O1B C2B 97.0(6) . . . . ?
N7A Nd O1B C2B 18.8(6) . . . . ?
Cl1 Nd O1B C2B 93.4(5) . . . . ?
O2 Nd O301 C302 -60.0(15) . . . . ?
O1 Nd O301 C302 -132.0(15) . . . . ?
O1B Nd O301 C302 21.5(15) . . . . ?
O1A Nd O301 C302 147.9(15) . . . . ?
N4B Nd O301 C302 -9.2(15) . . . . ?
N4A Nd O301 C302 178.2(14) . . . . ?
N7A Nd O301 C302 -98.2(15) . . . . ?
Cl1 Nd O301 C302 85.9(15) . . . . ?
Nd O301 C302 N303 -160.9(10) . . . . ?
O301 C302 N303 C304 179(6) . . . . ?
O301 C302 N303 C307 42(4) . . . . ?
O301 C302 N303 C305 -18(5) . . . . ?
O301 C302 N303 C306 -173(4) . . . . ?

loop_
_platon_squeeze_void_nr
_platon_squeeze_void_average_x
_platon_squeeze_void_average_y
_platon_squeeze_void_average_z
_platon_squeeze_void_volume
_platon_squeeze_void_count_electrons
_platon_squeeze_void_content
1 -0.022 0.000 0.000 382 61 ' '
